data_1529360
loop_
_publ_author_name
'Liu, Bing'
'Fernandes, Jos\'e A'
'Tom\'e, Jo\~ao P C'
'Paz, Filipe A Almeida'
'Cunha-Silva, Lu\'is'

_publ_section_title
;
 Multidimensional Transition Metal Complexes Based on
 3-Amino-1H-1,2,4-triazole-5-carboxylic Acid: From Discrete Mononuclear
 Complexes to Layered Materials.
;
_journal_issue 7
_journal_name_full 'Molecules (Basel, Switzerland)'
_journal_page_first 12341
_journal_page_last 12363
_journal_paper_doi 10.3390/molecules200712341
_journal_volume 20
_journal_year 2015
_chemical_formula_moiety 'C6 H8 Cd N8 O5'
_chemical_formula_sum 'C6 H8 Cd N8 O5'
_chemical_formula_weight 384.60
_space_group_crystal_system monoclinic
_space_group_IT_number 14
_space_group_name_Hall '-P 2yn'
_space_group_name_H-M_alt 'P 1 21/n 1'
_symmetry_space_group_name_Hall '-P 2yn'
_symmetry_space_group_name_H-M 'P 1 21/n 1'
_atom_sites_solution_hydrogens difmap
_audit_creation_date '22 June 2015'
_audit_creation_method 'SHELXL-2014/7, manual editing plus enCIFer'
_cell_angle_alpha 90
_cell_angle_beta 108.117(5)
_cell_angle_gamma 90
_cell_formula_units_Z 4
_cell_length_a 8.9893(13)
_cell_length_b 8.9785(13)
_cell_length_c 13.9642(16)
_cell_measurement_temperature 150(2)
_cell_volume 1071.2(3)
_computing_cell_refinement 'SAINT V8.27B (Bruker AXS Inc., 2012)'
_computing_data_collection 'APEX2 2012.4 (Bruker AXS Inc., 2012)'
_computing_data_reduction 'SAINT V8.27B (Bruker AXS Inc., 2012)'
_computing_molecular_graphics 'DIAMOND (Brandenburg, 2009)'
_computing_publication_material 'SHELXTL (Sheldrick, 2014)'
_computing_structure_refinement 'SHELXL-2014/6 (Sheldrick, 2014)'
_computing_structure_solution 'SHELXS (Sheldrick, 2014)'
_diffrn_ambient_temperature 150(2)
_diffrn_measured_fraction_theta_full 0.996
_diffrn_measured_fraction_theta_max 0.996
_diffrn_measurement_device_type 'Bruker X8 Kappa CCD APEX II'
_diffrn_measurement_method '\w / \f scans'
_diffrn_radiation_monochromator graphite
_diffrn_radiation_source 'fine-focus sealed tube'
_diffrn_radiation_type MoK\a
_diffrn_radiation_wavelength 0.71073
_diffrn_reflns_av_R_equivalents 0.0512
_diffrn_reflns_av_unetI/netI 0.0339
_diffrn_reflns_laue_measured_fraction_full 0.996
_diffrn_reflns_laue_measured_fraction_max 0.996
_diffrn_reflns_limit_h_max 10
_diffrn_reflns_limit_h_min -10
_diffrn_reflns_limit_k_max 10
_diffrn_reflns_limit_k_min -10
_diffrn_reflns_limit_l_max 16
_diffrn_reflns_limit_l_min -16
_diffrn_reflns_number 13793
_diffrn_reflns_point_group_measured_fraction_full 0.996
_diffrn_reflns_point_group_measured_fraction_max 0.996
_diffrn_reflns_theta_full 25.023
_diffrn_reflns_theta_max 25.023
_diffrn_reflns_theta_min 3.070
_diffrn_standards_number 0
_exptl_absorpt_coefficient_mu 2.081
_exptl_absorpt_correction_type multi-scan
_exptl_absorpt_process_details
; 
 SADABS V2012/1 (Bruker AXS Inc.) 
;
_exptl_crystal_colour Colourless
_exptl_crystal_density_diffrn 2.385
_exptl_crystal_description Block
_exptl_crystal_F_000 752
_exptl_crystal_size_max 0.070
_exptl_crystal_size_mid 0.040
_exptl_crystal_size_min 0.030
_exptl_transmission_factor_max 0.939
_exptl_transmission_factor_min 0.905
_refine_diff_density_max 0.729
_refine_diff_density_min -0.974
_refine_diff_density_rms 0.167
_refine_ls_extinction_method none
_refine_ls_goodness_of_fit_ref 1.137
_refine_ls_hydrogen_treatment refxyz
_refine_ls_matrix_type full
_refine_ls_number_parameters 205
_refine_ls_number_reflns 1878
_refine_ls_number_restraints 15
_refine_ls_restrained_S_all 1.133
_refine_ls_R_factor_all 0.0481
_refine_ls_R_factor_gt 0.0432
_refine_ls_shift/su_max 0.000
_refine_ls_shift/su_mean 0.000
_refine_ls_structure_factor_coef Fsqd
_refine_ls_weighting_details 'w=1/[\s^2^(Fo^2^)+(0.0456P)^2^+11.8161P] where P=(Fo^2^+2Fc^2^)/3'
_refine_ls_weighting_scheme calc
_refine_ls_wR_factor_gt 0.1128
_refine_ls_wR_factor_ref 0.1150
_reflns_Friedel_coverage 0.000
_reflns_number_gt 1720
_reflns_number_total 1878
_reflns_threshold_expression 'I > 2\s(I)'
_cod_data_source_file comp_4.cif
_cod_data_source_block comp_4
_cod_depositor_comments
;
The following automatic conversions were performed:

'_space_group_crystal_system' value 'Monoclinic' changed to
'monoclinic' according to
/usr/data/users/saulius/crontab/automatic-downloads/current/MDPI/lib/dictionaries/cif_core.dic
dictionary named 'cif_core.dic' version 2.4.2 from 2011-04-26.

'_exptl_absorpt_correction_type' value 'Multi-scan' changed to
'multi-scan' according to
/usr/data/users/saulius/crontab/automatic-downloads/current/MDPI/lib/dictionaries/cif_core.dic
dictionary named 'cif_core.dic' version 2.4.2 from 2011-04-26.

Automatic conversion script
Id: cif_fix_values 3271 2015-04-21 07:52:19Z andrius 
;
_cod_database_code 1529360
_shelx_space_group_comment
;
The symmetry employed for this shelxl refinement is uniquely defined
by the following loop, which should always be used as a source of
symmetry information in preference to the above space-group names.
They are only intended as comments.
;
_shelx_estimated_absorpt_t_min 0.868
_shelx_estimated_absorpt_t_max 0.940

loop_
_space_group_symop_operation_xyz
'x, y, z'
'-x+1/2, y+1/2, -z+1/2'
'-x, -y, -z'
'x-1/2, -y-1/2, z-1/2'

loop_
_atom_site_label
_atom_site_type_symbol
_atom_site_fract_x
_atom_site_fract_y
_atom_site_fract_z
_atom_site_U_iso_or_equiv
_atom_site_adp_type
_atom_site_occupancy
_atom_site_site_symmetry_order
_atom_site_calc_flag
_atom_site_refinement_flags_posn
_atom_site_refinement_flags_adp
Cd1 Cd 0.73563(6) 0.03887(6) 0.19225(4) 0.0153(2) Uani 1 1 d . .
N11 N 0.8294(6) -0.1044(6) -0.0817(4) 0.0086(11) Uani 1 1 d D U
H11A H 0.888(7) -0.137(8) -0.117(4) 0.013 Uiso 1 1 d D U
N12 N 0.7983(6) 0.0449(6) -0.0933(4) 0.0105(11) Uani 1 1 d . .
C13 C 0.7319(7) 0.0715(7) -0.0232(4) 0.0059(12) Uani 1 1 d . .
N14 N 0.7238(6) -0.0473(6) 0.0350(4) 0.0107(11) Uani 1 1 d . .
C15 C 0.7828(7) -0.1592(7) -0.0055(5) 0.0101(13) Uani 1 1 d . .
C1 C 0.6681(7) 0.2208(7) -0.0071(5) 0.0104(14) Uani 1 1 d . .
O1 O 0.6657(5) 0.3250(5) -0.0671(4) 0.0159(10) Uani 1 1 d . .
O2 O 0.6148(5) 0.2274(5) 0.0669(3) 0.0120(10) Uani 1 1 d . .
N1 N 0.7935(7) -0.3040(6) 0.0209(4) 0.0151(12) Uani 1 1 d D .
H1A H 0.733(7) -0.337(9) 0.054(5) 0.023 Uiso 1 1 d D U
H1B H 0.824(9) -0.371(7) -0.015(5) 0.023 Uiso 1 1 d D U
N21 N 0.3672(6) 0.1012(6) 0.3336(4) 0.0105(11) Uani 1 1 d D .
H21A H 0.307(7) 0.143(8) 0.365(5) 0.016 Uiso 1 1 d D U
N22 N 0.3993(6) -0.0487(6) 0.3428(4) 0.0106(11) Uani 1 1 d . .
C23 C 0.4974(7) -0.0644(7) 0.2914(5) 0.0084(13) Uani 1 1 d . .
N24 N 0.5310(6) 0.0631(6) 0.2503(4) 0.0094(11) Uani 1 1 d . .
C25 C 0.4479(7) 0.1675(8) 0.2789(5) 0.0119(14) Uani 1 1 d . .
N2 N 0.4471(7) 0.3145(7) 0.2609(5) 0.0176(13) Uani 1 1 d D .
H2A H 0.500(8) 0.342(9) 0.221(5) 0.026 Uiso 1 1 d D U
H2B H 0.405(9) 0.377(7) 0.293(5) 0.026 Uiso 1 1 d D U
C2 C 0.5713(7) -0.2080(7) 0.2783(5) 0.0114(14) Uani 1 1 d . .
O3 O 0.6707(5) -0.2018(5) 0.2309(4) 0.0141(10) Uani 1 1 d . .
O4 O 0.5384(5) -0.3258(5) 0.3153(3) 0.0126(10) Uani 1 1 d . .
O1W O 0.8991(6) 0.0058(6) 0.3638(4) 0.0217(11) Uani 1 1 d D .
H1WB H 0.989(6) 0.062(7) 0.399(5) 0.033 Uiso 1 1 d D U
H1WA H 0.891(8) -0.079(5) 0.402(4) 0.033 Uiso 1 1 d D U

loop_
_atom_site_aniso_label
_atom_site_aniso_U_11
_atom_site_aniso_U_22
_atom_site_aniso_U_33
_atom_site_aniso_U_23
_atom_site_aniso_U_13
_atom_site_aniso_U_12
Cd1 0.0207(3) 0.0134(3) 0.0155(3) -0.0006(2) 0.0107(2) -0.0026(2)
N11 0.0089(14) 0.0091(14) 0.0087(13) -0.0006(9) 0.0040(9) 0.0007(9)
N12 0.009(3) 0.012(3) 0.012(3) -0.003(2) 0.005(2) -0.002(2)
C13 0.005(3) 0.007(3) 0.006(3) -0.002(2) 0.002(2) 0.001(2)
N14 0.011(3) 0.014(3) 0.008(3) 0.000(2) 0.004(2) 0.003(2)
C15 0.009(3) 0.011(3) 0.008(3) -0.004(3) 0.001(2) 0.002(3)
C1 0.005(3) 0.013(3) 0.012(3) -0.004(3) -0.001(2) 0.000(3)
O1 0.021(3) 0.011(2) 0.021(3) 0.007(2) 0.014(2) 0.006(2)
O2 0.015(2) 0.012(2) 0.012(2) -0.0023(18) 0.0099(19) 0.0046(19)
N1 0.022(3) 0.011(3) 0.016(3) 0.001(2) 0.012(2) 0.004(2)
N21 0.012(3) 0.008(3) 0.014(3) -0.002(2) 0.007(2) 0.004(2)
N22 0.012(3) 0.007(3) 0.013(3) 0.002(2) 0.005(2) 0.002(2)
C23 0.011(3) 0.004(3) 0.009(3) -0.001(2) 0.001(3) -0.003(2)
N24 0.009(3) 0.011(3) 0.011(3) -0.002(2) 0.007(2) 0.002(2)
C25 0.008(3) 0.014(3) 0.011(3) -0.001(3) -0.001(2) 0.000(3)
N2 0.027(3) 0.010(3) 0.022(3) 0.003(3) 0.016(3) 0.007(3)
C2 0.011(3) 0.010(3) 0.011(3) -0.006(3) 0.001(3) -0.001(3)
O3 0.014(2) 0.010(2) 0.024(2) -0.0075(19) 0.014(2) -0.0035(19)
O4 0.017(2) 0.008(2) 0.016(2) -0.0004(19) 0.0101(19) 0.0018(19)
O1W 0.020(3) 0.016(3) 0.023(3) 0.011(2) -0.001(2) -0.008(2)

loop_
_atom_type_symbol
_atom_type_description
_atom_type_scat_dispersion_real
_atom_type_scat_dispersion_imag
_atom_type_scat_source
C C 0.0033 0.0016 'International Tables Vol C Tables 4.2.6.8 and 6.1.1.4'
H H 0.0000 0.0000 'International Tables Vol C Tables 4.2.6.8 and 6.1.1.4'
N N 0.0061 0.0033 'International Tables Vol C Tables 4.2.6.8 and 6.1.1.4'
O O 0.0106 0.0060 'International Tables Vol C Tables 4.2.6.8 and 6.1.1.4'
Cd Cd -0.8075 1.2024 'International Tables Vol C Tables 4.2.6.8 and 6.1.1.4'

loop_
_geom_angle_atom_site_label_1
_geom_angle_atom_site_label_2
_geom_angle_atom_site_label_3
_geom_angle
_geom_angle_site_symmetry_1
_geom_angle_site_symmetry_3
N24 Cd1 N14 125.39(19) . .
N24 Cd1 O3 73.44(17) . .
N14 Cd1 O3 88.21(18) . .
N24 Cd1 O4 140.30(17) . 2_655
N14 Cd1 O4 85.21(17) . 2_655
O3 Cd1 O4 138.78(15) . 2_655
N24 Cd1 O1W 88.15(19) . .
N14 Cd1 O1W 137.85(19) . .
O3 Cd1 O1W 77.05(17) . .
O4 Cd1 O1W 80.97(16) 2_655 .
N24 Cd1 O2 87.70(17) . .
N14 Cd1 O2 70.68(17) . .
O3 Cd1 O2 135.96(16) . .
O4 Cd1 O2 79.08(15) 2_655 .
O1W Cd1 O2 143.05(16) . .
N24 Cd1 O3 87.73(17) . 2_655
N14 Cd1 O3 127.60(17) . 2_655
O3 Cd1 O3 143.57(3) . 2_655
O4 Cd1 O3 52.60(14) 2_655 2_655
O1W Cd1 O3 71.32(16) . 2_655
O2 Cd1 O3 71.83(15) . 2_655
C15 N11 N12 110.3(5) . .
C15 N11 H11A 135(5) . .
N12 N11 H11A 114(5) . .
C13 N12 N11 102.3(5) . .
N12 C13 N14 115.1(5) . .
N12 C13 C1 123.7(6) . .
N14 C13 C1 121.2(5) . .
C15 N14 C13 103.6(5) . .
C15 N14 Cd1 138.4(4) . .
C13 N14 Cd1 108.2(4) . .
N14 C15 N1 127.8(6) . .
N14 C15 N11 108.6(6) . .
N1 C15 N11 123.6(6) . .
O1 C1 O2 125.4(6) . .
O1 C1 C13 119.7(6) . .
O2 C1 C13 114.9(6) . .
C1 O2 Cd1 110.9(4) . .
C15 N1 H1A 118(6) . .
C15 N1 H1B 121(5) . .
H1A N1 H1B 115(8) . .
C25 N21 N22 110.6(5) . .
C25 N21 H21A 128(5) . .
N22 N21 H21A 121(5) . .
C23 N22 N21 102.2(5) . .
N22 C23 N24 114.8(5) . .
N22 C23 C2 124.3(6) . .
N24 C23 C2 120.9(5) . .
C25 N24 C23 104.3(5) . .
C25 N24 Cd1 140.9(4) . .
C23 N24 Cd1 112.8(4) . .
N24 C25 N2 127.2(6) . .
N24 C25 N21 108.1(6) . .
N2 C25 N21 124.7(6) . .
C25 N2 H2A 115(6) . .
C25 N2 H2B 121(6) . .
H2A N2 H2B 124(8) . .
O4 C2 O3 123.2(6) . .
O4 C2 C23 120.7(6) . .
O3 C2 C23 116.1(6) . .
C2 O3 Cd1 115.3(4) . .
C2 O3 Cd1 86.2(4) . 2_645
Cd1 O3 Cd1 148.3(2) . 2_645
C2 O4 Cd1 95.6(4) . 2_645
Cd1 O1W H1WB 127(4) . .
Cd1 O1W H1WA 122(4) . .
H1WB O1W H1WA 110.0(17) . .

loop_
_geom_bond_atom_site_label_1
_geom_bond_atom_site_label_2
_geom_bond_distance
_geom_bond_site_symmetry_2
Cd1 N24 2.239(5) .
Cd1 N14 2.299(5) .
Cd1 O3 2.344(5) .
Cd1 O4 2.397(4) 2_655
Cd1 O1W 2.407(5) .
Cd1 O2 2.434(4) .
Cd1 O3 2.593(5) 2_655
N11 C15 1.352(8) .
N11 N12 1.369(8) .
N11 H11A 0.877(10) .
N12 C13 1.318(8) .
C13 N14 1.356(8) .
C13 C1 1.502(9) .
N14 C15 1.341(8) .
C15 N1 1.346(9) .
C1 O1 1.252(8) .
C1 O2 1.268(8) .
N1 H1A 0.874(11) .
N1 H1B 0.875(11) .
N21 C25 1.344(9) .
N21 N22 1.374(8) .
N21 H21A 0.877(11) .
N22 C23 1.306(9) .
C23 N24 1.356(8) .
C23 C2 1.488(9) .
N24 C25 1.335(8) .
C25 N2 1.343(9) .
N2 H2A 0.875(11) .
N2 H2B 0.876(11) .
C2 O4 1.252(8) .
C2 O3 1.269(8) .
O3 Cd1 2.593(5) 2_645
O4 Cd1 2.397(4) 2_645
O1W H1WB 0.948(11) .
O1W H1WA 0.946(10) .

loop_
_geom_hbond_atom_site_label_D
_geom_hbond_atom_site_label_H
_geom_hbond_atom_site_label_A
_geom_hbond_distance_DH
_geom_hbond_distance_HA
_geom_hbond_distance_DA
_geom_hbond_angle_DHA
_geom_hbond_site_symmetry_A
N11 H11A O4 0.877(10) 1.904(19) 2.769(7) 169(7) 4_655
N1 H1A O1W 0.874(11) 2.36(3) 3.200(8) 162(7) 2_645
N1 H1B N22 0.875(11) 2.41(4) 3.211(8) 153(7) 4_655
N21 H21A O1 0.877(11) 1.83(2) 2.684(7) 164(7) 4_566
N2 H2A O1W 0.875(11) 2.25(4) 3.064(8) 155(8) 2_655
N2 H2B N12 0.876(11) 2.21(3) 3.037(8) 158(7) 4_566
O1W H1WB O1 0.948(11) 1.82(2) 2.747(7) 165(7) 4_666
O1W H1WA O2 0.946(10) 1.80(3) 2.698(7) 158(7) 2_645

loop_
_geom_torsion_atom_site_label_1
_geom_torsion_atom_site_label_2
_geom_torsion_atom_site_label_3
_geom_torsion_atom_site_label_4
_geom_torsion
_geom_torsion_site_symmetry_4
C15 N11 N12 C13 -0.8(6) .
N11 N12 C13 N14 2.6(7) .
N11 N12 C13 C1 -177.2(5) .
N12 C13 N14 C15 -3.3(7) .
C1 C13 N14 C15 176.5(5) .
N12 C13 N14 Cd1 149.5(4) .
C1 C13 N14 Cd1 -30.7(7) .
C13 N14 C15 N1 -176.1(6) .
Cd1 N14 C15 N1 44.8(10) .
C13 N14 C15 N11 2.5(7) .
Cd1 N14 C15 N11 -136.6(5) .
N12 N11 C15 N14 -1.1(7) .
N12 N11 C15 N1 177.5(6) .
N12 C13 C1 O1 5.6(9) .
N14 C13 C1 O1 -174.1(6) .
N12 C13 C1 O2 -176.9(6) .
N14 C13 C1 O2 3.3(8) .
O1 C1 O2 Cd1 -157.9(5) .
C13 C1 O2 Cd1 24.9(6) .
C25 N21 N22 C23 -0.7(7) .
N21 N22 C23 N24 0.1(7) .
N21 N22 C23 C2 179.2(6) .
N22 C23 N24 C25 0.4(7) .
C2 C23 N24 C25 -178.6(5) .
N22 C23 N24 Cd1 167.7(4) .
C2 C23 N24 Cd1 -11.3(7) .
C23 N24 C25 N2 176.7(7) .
Cd1 N24 C25 N2 15.5(11) .
C23 N24 C25 N21 -0.8(7) .
Cd1 N24 C25 N21 -162.1(5) .
N22 N21 C25 N24 1.0(7) .
N22 N21 C25 N2 -176.7(6) .
N22 C23 C2 O4 1.9(10) .
N24 C23 C2 O4 -179.1(6) .
N22 C23 C2 O3 -176.1(6) .
N24 C23 C2 O3 2.8(9) .
O4 C2 O3 Cd1 -171.0(5) .
C23 C2 O3 Cd1 7.1(7) .
O4 C2 O3 Cd1 -15.1(6) 2_645
C23 C2 O3 Cd1 162.9(5) 2_645
O3 C2 O4 Cd1 16.5(7) 2_645
C23 C2 O4 Cd1 -161.5(5) 2_645
